data_7135015
loop_
_publ_author_name
'Sahoo, Rajata Kumar'
'W&#xf6;lper, Christoph'
'M&#xf6;bius, Joost'
'Schulz, Stephan'

_publ_section_title
;
 Synthesis and reactivity of acyclic heterotrinuclear metal complexes.
;
_journal_issue 86
_journal_name_full 'Chemical communications (Cambridge, England)'
_journal_page_first 16774
_journal_page_last 16777
_journal_paper_doi 10.1039/d5cc03627e
_journal_volume 61
_journal_year 2025
_chemical_formula_sum 'C74 H115 Ga N4 Si Zn'
_chemical_formula_weight 1223.87
_space_group_crystal_system monoclinic
_space_group_IT_number 14
_space_group_name_Hall '-P 2yn'
_space_group_name_H-M_alt 'P 1 21/n 1'
_atom_sites_solution_hydrogens geom
_atom_sites_solution_primary direct
_atom_sites_solution_secondary difmap
_audit_creation_method SHELXL-2017/1
_audit_update_record
;
2025-06-25 deposited with the CCDC.	2025-09-25 downloaded from the CCDC.
;
_cell_angle_alpha 90
_cell_angle_beta 101.686(2)
_cell_angle_gamma 90
_cell_formula_units_Z 4
_cell_length_a 12.1549(7)
_cell_length_b 32.569(2)
_cell_length_c 18.1556(11)
_cell_measurement_reflns_used 9788
_cell_measurement_temperature 100(2)
_cell_measurement_theta_max 78.90
_cell_measurement_theta_min 2.71
_cell_volume 7038.3(7)
_computing_cell_refinement 'Bruker APEX3(v2017.3-0)'
_computing_data_collection 'Bruker APEX3(v2017.3-0)'
_computing_data_reduction 'Bruker APEX3(v2017.3-0)'
_computing_molecular_graphics 'ORTEP/PLATON (Spek)'
_computing_publication_material 'BRUKER AXS SHELXTL (c) 2008 / Vers. 2008/4'
_computing_structure_refinement 'SHELXL-2017/1 (Sheldrick, 2017)'
_computing_structure_solution 'Bruker APEX3(v2017.3-0)'
_diffrn_ambient_temperature 100(2)
_diffrn_detector_area_resol_mean 7.3910
_diffrn_measured_fraction_theta_full 1.000
_diffrn_measured_fraction_theta_max 0.998
_diffrn_measurement_device_type 'Bruker D8 Venture (Photon II detector)'
_diffrn_measurement_method 'Data collection strategy APEX 3/Queen'
_diffrn_radiation_monochromator 'multilayer mirror'
_diffrn_radiation_type CuK\a
_diffrn_radiation_wavelength 1.54178
_diffrn_reflns_av_R_equivalents 0.0713
_diffrn_reflns_av_unetI/netI 0.0141
_diffrn_reflns_Laue_measured_fraction_full 1.000
_diffrn_reflns_Laue_measured_fraction_max 0.998
_diffrn_reflns_limit_h_max 15
_diffrn_reflns_limit_h_min -15
_diffrn_reflns_limit_k_max 41
_diffrn_reflns_limit_k_min 0
_diffrn_reflns_limit_l_max 23
_diffrn_reflns_limit_l_min 0
_diffrn_reflns_number 534401
_diffrn_reflns_point_group_measured_fraction_full 1.000
_diffrn_reflns_point_group_measured_fraction_max 0.998
_diffrn_reflns_theta_full 67.679
_diffrn_reflns_theta_max 79.273
_diffrn_reflns_theta_min 2.713
_diffrn_source 'micro-focus sealed tube'
_diffrn_source_type 'INCOATEC I\mS 3.0'
_exptl_absorpt_coefficient_mu 1.357
_exptl_absorpt_correction_T_max 0.75
_exptl_absorpt_correction_T_min 0.62
_exptl_absorpt_correction_type multi-scan
_exptl_absorpt_process_details 'SADABS, Blessing, Acta Cryst 1995 A51 33-38'
_exptl_crystal_colour yellow
_exptl_crystal_density_diffrn 1.155
_exptl_crystal_description plate
_exptl_crystal_F_000 2648
_exptl_crystal_size_max 0.401
_exptl_crystal_size_mid 0.267
_exptl_crystal_size_min 0.114
_refine_diff_density_max 0.883
_refine_diff_density_min -0.720
_refine_diff_density_rms 0.054
_refine_ls_extinction_method none
_refine_ls_goodness_of_fit_ref 1.055
_refine_ls_hydrogen_treatment constr
_refine_ls_matrix_type full
_refine_ls_number_parameters 803
_refine_ls_number_reflns 15238
_refine_ls_number_restraints 840
_refine_ls_restrained_S_all 1.051
_refine_ls_R_factor_all 0.0422
_refine_ls_R_factor_gt 0.0409
_refine_ls_shift/su_max 0.002
_refine_ls_shift/su_mean 0.000
_refine_ls_structure_factor_coef Fsqd
_refine_ls_weighting_details 'w=1/[\s^2^(Fo^2^)+(0.0521P)^2^+5.7370P] where P=(Fo^2^+2Fc^2^)/3'
_refine_ls_weighting_scheme calc
_refine_ls_wR_factor_gt 0.1087
_refine_ls_wR_factor_ref 0.1097
_reflns_Friedel_coverage 0.000
_reflns_number_gt 14741
_reflns_number_total 15238
_reflns_threshold_expression 'I > 2\s(I)'
_cod_data_source_file d5cc03627e2.cif
_cod_data_source_block sah_137re_tw4
_cod_depositor_comments 'Adding full bibliography for 7135011--7135020.cif.'
_cod_original_cell_volume 7038.4(7)
_cod_original_sg_symbol_H-M 'P 21/n'
_cod_database_code 7135015
_shelx_shelxl_version_number 2017/1
_shelx_space_group_comment
; 
The symmetry employed for this shelxl refinement is uniquely defined 
by the following loop, which should always be used as a source of 
symmetry information in preference to the above space-group names. 
They are only intended as comments. 
;
_shelx_estimated_absorpt_t_min 0.612
_shelx_estimated_absorpt_t_max 0.861

loop_
_space_group_symop_operation_xyz
'x, y, z'
'-x+1/2, y+1/2, -z+1/2'
'-x, -y, -z'
'x-1/2, -y-1/2, z-1/2'

loop_
_atom_site_label
_atom_site_type_symbol
_atom_site_fract_x
_atom_site_fract_y
_atom_site_fract_z
_atom_site_U_iso_or_equiv
_atom_site_adp_type
_atom_site_occupancy
_atom_site_site_symmetry_order
_atom_site_calc_flag
_atom_site_refinement_flags_posn
_atom_site_refinement_flags_adp
_atom_site_refinement_flags_occupancy
_atom_site_disorder_assembly
_atom_site_disorder_group
Ga1 Ga 0.28022(10) 0.59742(4) 0.11112(8) 0.02132(16) Uani 0.7743(15) 1 d . . P A 1
Si1 Si 0.3664(4) 0.74531(15) 0.0888(3) 0.0192(4) Uani 0.7743(15) 1 d . . P A 1
Si1' Si 0.2674(9) 0.6000(4) 0.1037(7) 0.02132(16) Uani 0.2257(15) 1 d . . P A 2
Ga1' Ga 0.3443(5) 0.7436(2) 0.0874(5) 0.0226(11) Uani 0.2257(15) 1 d . . P A 2
Zn1 Zn 0.32137(2) 0.67142(2) 0.10156(2) 0.02397(7) Uani 1 1 d . . . . .
N1 N 0.13951(12) 0.59125(4) 0.15198(8) 0.0241(3) Uani 1 1 d . . . . .
N2 N 0.37402(12) 0.57467(4) 0.20435(8) 0.0237(3) Uani 1 1 d . . . . .
N3 N 0.47444(11) 0.75349(4) 0.03731(7) 0.0208(3) Uani 1 1 d . . . . .
N4 N 0.42883(11) 0.76810(4) 0.17717(7) 0.0219(3) Uani 1 1 d . . . . .
C1 C 0.14517(15) 0.60080(5) 0.22447(11) 0.0279(3) Uani 1 1 d . . . . .
C2 C 0.24645(16) 0.60229(5) 0.27733(10) 0.0294(4) Uani 1 1 d . . . . .
H2 H 0.243885 0.615773 0.323358 0.035 Uiso 1 1 calc R U . . .
C3 C 0.35152(15) 0.58631(5) 0.27073(10) 0.0265(3) Uani 1 1 d . . . . .
C4 C 0.03939(17) 0.61057(7) 0.25175(12) 0.0374(4) Uani 1 1 d . . . . .
H4A H 0.058445 0.618700 0.304779 0.056 Uiso 0.7743(15) 1 calc R U P A 1
H4B H -0.009057 0.586249 0.246408 0.056 Uiso 0.7743(15) 1 calc R U P A 1
H4C H -0.000211 0.633131 0.221854 0.056 Uiso 0.7743(15) 1 calc R U P A 1
H4D H -0.031099 0.609964 0.217672 0.056 Uiso 0.2257(15) 1 calc R U P A 2
H4E H 0.042998 0.617352 0.303075 0.056 Uiso 0.2257(15) 1 calc R U P A 2
C5 C 0.43845(17) 0.58189(6) 0.34120(10) 0.0344(4) Uani 1 1 d . . . . .
H5A H 0.404878 0.587991 0.384701 0.052 Uiso 1 1 calc R U . . .
H5B H 0.500224 0.601072 0.340084 0.052 Uiso 1 1 calc R U . . .
H5C H 0.467350 0.553719 0.345086 0.052 Uiso 1 1 calc R U . . .
C6 C 0.03011(13) 0.58031(5) 0.10826(10) 0.0248(3) Uani 1 1 d . . . . .
C7 C -0.03304(15) 0.60903(5) 0.05933(10) 0.0279(3) Uani 1 1 d . . . . .
C8 C -0.14277(15) 0.59858(6) 0.02437(11) 0.0320(4) Uani 1 1 d . . . . .
H8 H -0.186604 0.617656 -0.008803 0.038 Uiso 1 1 calc R U . . .
C9 C -0.18888(15) 0.56102(6) 0.03709(11) 0.0336(4) Uani 1 1 d . . . . .
H9 H -0.264713 0.554942 0.014664 0.040 Uiso 1 1 calc R U . . .
C10 C -0.12407(15) 0.53248(6) 0.08250(11) 0.0313(4) Uani 1 1 d . . . . .
H10 H -0.155138 0.506367 0.089647 0.038 Uiso 1 1 calc R U . . .
C11 C -0.01399(14) 0.54118(5) 0.11807(10) 0.0273(3) Uani 1 1 d . . . . .
C12 C 0.01343(16) 0.65052(6) 0.04216(12) 0.0350(4) Uani 1 1 d . . . . .
H12 H 0.089387 0.653879 0.075216 0.042 Uiso 1 1 calc R U . . .
C13 C -0.0608(2) 0.68591(7) 0.05857(17) 0.0520(6) Uani 1 1 d . . . . .
H13A H -0.069274 0.684384 0.111044 0.078 Uiso 1 1 calc R U . . .
H13B H -0.134866 0.683891 0.025211 0.078 Uiso 1 1 calc R U . . .
H13C H -0.025874 0.712119 0.049962 0.078 Uiso 1 1 calc R U . . .
C14 C 0.0273(2) 0.65185(7) -0.03982(14) 0.0481(5) Uani 1 1 d . . . . .
H14A H 0.057796 0.678589 -0.050262 0.072 Uiso 1 1 calc R U . . .
H14B H -0.045932 0.647727 -0.073271 0.072 Uiso 1 1 calc R U . . .
H14C H 0.078939 0.630066 -0.048354 0.072 Uiso 1 1 calc R U . . .
C15 C 0.05454(16) 0.50807(6) 0.16588(12) 0.0341(4) Uani 1 1 d . . . . .
H15 H 0.133788 0.518052 0.180284 0.041 Uiso 1 1 calc R U . . .
C16 C 0.0130(2) 0.49906(8) 0.23835(13) 0.0520(6) Uani 1 1 d . . . . .
H16A H 0.062791 0.478923 0.268412 0.078 Uiso 1 1 calc R U . . .
H16B H -0.063492 0.488003 0.225797 0.078 Uiso 1 1 calc R U . . .
H16C H 0.013130 0.524479 0.267243 0.078 Uiso 1 1 calc R U . . .
C17 C 0.0551(2) 0.46869(7) 0.12104(14) 0.0508(6) Uani 1 1 d . . . . .
H17A H 0.105053 0.448617 0.151173 0.076 Uiso 1 1 calc R U . . .
H17B H 0.081920 0.474557 0.074727 0.076 Uiso 1 1 calc R U . . .
H17C H -0.021211 0.457494 0.108294 0.076 Uiso 1 1 calc R U . . .
C18 C 0.47783(14) 0.55324(5) 0.20375(9) 0.0247(3) Uani 1 1 d . . . . .
C19 C 0.57694(15) 0.57509(5) 0.20353(10) 0.0273(3) Uani 1 1 d . . . . .
C20 C 0.67575(16) 0.55301(6) 0.20329(11) 0.0343(4) Uani 1 1 d . . . . .
H20 H 0.743575 0.567428 0.202879 0.041 Uiso 1 1 calc R U . . .
C21 C 0.67610(16) 0.51061(6) 0.20365(12) 0.0359(4) Uani 1 1 d . . . . .
H21 H 0.744133 0.496048 0.204716 0.043 Uiso 1 1 calc R U . . .
C22 C 0.57736(16) 0.48942(6) 0.20244(11) 0.0331(4) Uani 1 1 d . . . . .
H22 H 0.578182 0.460257 0.202277 0.040 Uiso 1 1 calc R U . . .
C23 C 0.47652(15) 0.50997(5) 0.20147(10) 0.0278(3) Uani 1 1 d . . . . .
C24 C 0.58035(15) 0.62173(6) 0.19941(10) 0.0301(4) Uani 1 1 d . . . . .
H24 H 0.505776 0.632505 0.205734 0.036 Uiso 1 1 calc R U . . .
C25 C 0.6710(2) 0.64052(7) 0.26116(14) 0.0461(5) Uani 1 1 d . . . . .
H25A H 0.658989 0.631636 0.310506 0.069 Uiso 1 1 calc R U . . .
H25B H 0.666742 0.670529 0.257929 0.069 Uiso 1 1 calc R U . . .
H25C H 0.745220 0.631402 0.254572 0.069 Uiso 1 1 calc R U . . .
C26 C 0.59811(18) 0.63465(6) 0.12170(12) 0.0378(4) Uani 1 1 d . . . . .
H26A H 0.597384 0.664682 0.118206 0.057 Uiso 1 1 calc R U . . .
H26B H 0.537699 0.623335 0.082968 0.057 Uiso 1 1 calc R U . . .
H26C H 0.670625 0.624224 0.114121 0.057 Uiso 1 1 calc R U . . .
C27 C 0.36820(16) 0.48612(6) 0.19544(12) 0.0332(4) Uani 1 1 d . . . . .
H27 H 0.306815 0.503074 0.165010 0.040 Uiso 1 1 calc R U . . .
C28 C 0.3386(2) 0.47931(6) 0.27200(13) 0.0417(5) Uani 1 1 d . . . . .
H28A H 0.402172 0.466374 0.305866 0.062 Uiso 1 1 calc R U . . .
H28B H 0.272625 0.461394 0.266473 0.062 Uiso 1 1 calc R U . . .
H28C H 0.321844 0.505761 0.292995 0.062 Uiso 1 1 calc R U . . .
C29 C 0.36993(19) 0.44504(6) 0.15468(13) 0.0417(5) Uani 1 1 d . . . . .
H29A H 0.420524 0.425975 0.186909 0.063 Uiso 1 1 calc R U . . .
H29B H 0.396435 0.449376 0.107761 0.063 Uiso 1 1 calc R U . . .
H29C H 0.293939 0.433476 0.143265 0.063 Uiso 1 1 calc R U . . .
C30 C 0.58492(14) 0.74784(5) 0.07472(9) 0.0232(3) Uani 1 1 d . . . . .
C31 C 0.61027(14) 0.74793(5) 0.15528(9) 0.0249(3) Uani 1 1 d . . . . .
H31 H 0.683469 0.738883 0.178316 0.030 Uiso 1 1 calc R U . . .
C32 C 0.54172(14) 0.75951(5) 0.20358(9) 0.0241(3) Uani 1 1 d . . . . .
C33 C 0.67254(14) 0.74187(6) 0.03573(10) 0.0295(4) Uani 1 1 d . . . . .
H33A H 0.656933 0.741629 -0.017700 0.035 Uiso 0.7743(15) 1 calc R U P A 1
H33B H 0.747335 0.738084 0.062828 0.035 Uiso 0.7743(15) 1 calc R U P A 1
H33C H 0.662469 0.760487 -0.007526 0.035 Uiso 0.2257(15) 1 calc R U P A 2
H33D H 0.671498 0.713396 0.018158 0.035 Uiso 0.2257(15) 1 calc R U P A 2
H33E H 0.744716 0.747574 0.069394 0.035 Uiso 0.2257(15) 1 calc R U P A 2
C34 C 0.58676(17) 0.76140(8) 0.28542(11) 0.0406(5) Uani 1 1 d . . . . .
H34A H 0.570621 0.788411 0.304521 0.061 Uiso 1 1 calc R U . . .
H34B H 0.668192 0.757000 0.295334 0.061 Uiso 1 1 calc R U . . .
H34C H 0.551352 0.740031 0.310719 0.061 Uiso 1 1 calc R U . . .
C35 C 0.45245(13) 0.75740(5) -0.04344(9) 0.0216(3) Uani 1 1 d . . . . .
C36 C 0.43477(13) 0.72230(5) -0.08956(9) 0.0232(3) Uani 1 1 d . . . . .
C37 C 0.41334(14) 0.72738(6) -0.16782(9) 0.0268(3) Uani 1 1 d . . . . .
H37 H 0.401471 0.703878 -0.199436 0.032 Uiso 1 1 calc R U . . .
C38 C 0.40921(14) 0.76602(6) -0.19973(9) 0.0275(3) Uani 1 1 d . . . . .
H38 H 0.394741 0.769009 -0.252874 0.033 Uiso 1 1 calc R U . . .
C39 C 0.42623(14) 0.80026(5) -0.15399(10) 0.0269(3) Uani 1 1 d . . . . .
H39 H 0.422773 0.826737 -0.176307 0.032 Uiso 1 1 calc R U . . .
C40 C 0.44838(13) 0.79690(5) -0.07573(9) 0.0236(3) Uani 1 1 d . . . . .
C41 C 0.43625(15) 0.67898(5) -0.05851(10) 0.0267(3) Uani 1 1 d . . . . .
H41 H 0.453453 0.680785 -0.002363 0.032 Uiso 1 1 calc R U . . .
C42 C 0.52740(19) 0.65268(6) -0.08243(12) 0.0391(5) Uani 1 1 d . . . . .
H42A H 0.600788 0.665769 -0.065590 0.059 Uiso 1 1 calc R U . . .
H42B H 0.511625 0.650062 -0.137335 0.059 Uiso 1 1 calc R U . . .
H42C H 0.528134 0.625371 -0.059660 0.059 Uiso 1 1 calc R U . . .
C43 C 0.32057(17) 0.65893(6) -0.08274(11) 0.0351(4) Uani 1 1 d . . . . .
H43A H 0.321597 0.631613 -0.059969 0.053 Uiso 1 1 calc R U . . .
H43B H 0.302352 0.656383 -0.137652 0.053 Uiso 1 1 calc R U . . .
H43C H 0.263755 0.675959 -0.066100 0.053 Uiso 1 1 calc R U . . .
C44 C 0.46990(16) 0.83549(5) -0.02769(10) 0.0297(4) Uani 1 1 d . . . . .
H44 H 0.454783 0.828772 0.023078 0.036 Uiso 1 1 calc R U . . .
C45 C 0.59276(19) 0.84865(7) -0.01731(15) 0.0467(5) Uani 1 1 d . . . . .
H45A H 0.604847 0.873642 0.013336 0.070 Uiso 1 1 calc R U . . .
H45B H 0.610951 0.854065 -0.066584 0.070 Uiso 1 1 calc R U . . .
H45C H 0.641275 0.826693 0.007979 0.070 Uiso 1 1 calc R U . . .
C46 C 0.39254(19) 0.87093(6) -0.05998(11) 0.0379(4) Uani 1 1 d . . . . .
H46A H 0.404776 0.894162 -0.024955 0.057 Uiso 1 1 calc R U . . .
H46B H 0.314095 0.861982 -0.067296 0.057 Uiso 1 1 calc R U . . .
H46C H 0.409139 0.879381 -0.108378 0.057 Uiso 1 1 calc R U . . .
C47 C 0.36949(14) 0.79257(5) 0.22276(9) 0.0235(3) Uani 1 1 d . . . . .
C48 C 0.29819(15) 0.77346(5) 0.26446(10) 0.0279(3) Uani 1 1 d . . . . .
C49 C 0.23598(17) 0.79816(6) 0.30404(12) 0.0354(4) Uani 1 1 d . . . . .
H49 H 0.185859 0.785677 0.331263 0.043 Uiso 1 1 calc R U . . .
C50 C 0.24618(17) 0.84034(6) 0.30423(12) 0.0371(4) Uani 1 1 d . . . . .
H50 H 0.203023 0.856730 0.331134 0.045 Uiso 1 1 calc R U . . .
C51 C 0.31949(17) 0.85868(6) 0.26508(11) 0.0337(4) Uani 1 1 d . . . . .
H51 H 0.327383 0.887709 0.266413 0.040 Uiso 1 1 calc R U . . .
C52 C 0.38208(15) 0.83552(5) 0.22368(9) 0.0270(3) Uani 1 1 d . . . . .
C53 C 0.28646(17) 0.72717(6) 0.26796(11) 0.0317(4) Uani 1 1 d . . . . .
H53 H 0.344827 0.714697 0.243187 0.038 Uiso 1 1 calc R U . . .
C54 C 0.3076(3) 0.71164(7) 0.34938(13) 0.0525(6) Uani 1 1 d . . . . .
H54A H 0.378357 0.723077 0.377419 0.079 Uiso 1 1 calc R U . . .
H54B H 0.312185 0.681599 0.349703 0.079 Uiso 1 1 calc R U . . .
H54C H 0.245729 0.720326 0.373020 0.079 Uiso 1 1 calc R U . . .
C55 C 0.17165(18) 0.71352(6) 0.22408(14) 0.0421(5) Uani 1 1 d . . . . .
H55A H 0.168038 0.683457 0.223133 0.063 Uiso 1 1 calc R U . . .
H55B H 0.160414 0.723975 0.172483 0.063 Uiso 1 1 calc R U . . .
H55C H 0.112792 0.724350 0.248453 0.063 Uiso 1 1 calc R U . . .
C56 C 0.46187(18) 0.85734(6) 0.18226(11) 0.0345(4) Uani 1 1 d . . . . .
H56 H 0.489296 0.836956 0.148926 0.041 Uiso 1 1 calc R U . . .
C57 C 0.5640(2) 0.87445(8) 0.23771(15) 0.0516(6) Uani 1 1 d . . . . .
H57A H 0.538603 0.893941 0.271866 0.077 Uiso 1 1 calc R U . . .
H57B H 0.613989 0.888484 0.209762 0.077 Uiso 1 1 calc R U . . .
H57C H 0.604593 0.851840 0.266887 0.077 Uiso 1 1 calc R U . . .
C58 C 0.4023(2) 0.89213(6) 0.13295(13) 0.0472(5) Uani 1 1 d . . . . .
H58A H 0.375508 0.912608 0.164730 0.071 Uiso 1 1 calc R U . . .
H58B H 0.338390 0.880959 0.096816 0.071 Uiso 1 1 calc R U . . .
H58C H 0.455044 0.905084 0.105742 0.071 Uiso 1 1 calc R U . . .
C59 C 0.26590(16) 0.55712(6) 0.02906(11) 0.0329(4) Uani 1 1 d . . . . .
H59A H 0.229776 0.532157 0.044324 0.040 Uiso 0.7743(15) 1 calc R U P A 1
H59B H 0.214636 0.568611 -0.015565 0.040 Uiso 0.7743(15) 1 calc R U P A 1
H59C H 0.233816 0.532230 0.047873 0.040 Uiso 0.2257(15) 1 calc R U P A 2
H59D H 0.212686 0.565805 -0.017064 0.040 Uiso 0.2257(15) 1 calc R U P A 2
C60 C 0.37498(18) 0.54430(6) 0.00557(11) 0.0368(4) Uani 1 1 d . . . . .
H60A H 0.412606 0.568682 -0.009139 0.055 Uiso 1 1 calc R U . . .
H60B H 0.357717 0.525304 -0.037064 0.055 Uiso 1 1 calc R U . . .
H60C H 0.424447 0.530719 0.047888 0.055 Uiso 1 1 calc R U . . .
C61 C 0.24138(15) 0.78106(5) 0.04855(10) 0.0278(3) Uani 1 1 d . . . . .
H61A H 0.190739 0.781822 0.084921 0.033 Uiso 0.7743(15) 1 calc R U P A 1
H61B H 0.271109 0.809170 0.045533 0.033 Uiso 0.7743(15) 1 calc R U P A 1
H61C H 0.190172 0.785211 0.083926 0.033 Uiso 0.2257(15) 1 calc R U P A 2
H61D H 0.279944 0.807463 0.044299 0.033 Uiso 0.2257(15) 1 calc R U P A 2
C62 C 0.17113(17) 0.76999(7) -0.02859(11) 0.0400(5) Uani 1 1 d . . . . .
H62A H 0.139689 0.742399 -0.026682 0.060 Uiso 1 1 calc R U . . .
H62B H 0.218780 0.770622 -0.066132 0.060 Uiso 1 1 calc R U . . .
H62C H 0.109894 0.789869 -0.042408 0.060 Uiso 1 1 calc R U . . .
C1_1 C 0.3639(3) 0.64353(10) 0.66213(18) 0.0562(8) Uani 0.871(6) 1 d D U P B 5
H1A_1 H 0.353706 0.644607 0.714819 0.067 Uiso 0.871(6) 1 calc R U P B 5
H1B_1 H 0.289048 0.640282 0.628990 0.067 Uiso 0.871(6) 1 calc R U P B 5
C2_1 C 0.4180(3) 0.68365(9) 0.64272(18) 0.0508(8) Uani 0.871(6) 1 d D U P B 5
H2A_1 H 0.368201 0.707055 0.647946 0.061 Uiso 0.871(6) 1 calc R U P B 5
H2B_1 H 0.490466 0.687884 0.678213 0.061 Uiso 0.871(6) 1 calc R U P B 5
C3_1 C 0.4379(5) 0.68209(10) 0.5621(2) 0.0502(9) Uani 0.871(6) 1 d D U P B 5
H3A_1 H 0.364981 0.680038 0.526250 0.060 Uiso 0.871(6) 1 calc R U P B 5
H3B_1 H 0.475676 0.707598 0.550956 0.060 Uiso 0.871(6) 1 calc R U P B 5
C4_1 C 0.5108(4) 0.64504(10) 0.5531(2) 0.0638(10) Uani 0.871(6) 1 d D U P B 5
H4A_1 H 0.585276 0.648017 0.586850 0.077 Uiso 0.871(6) 1 calc R U P B 5
H4B_1 H 0.522285 0.643801 0.500661 0.077 Uiso 0.871(6) 1 calc R U P B 5
C5_1 C 0.4554(4) 0.60538(10) 0.5718(3) 0.0738(12) Uani 0.871(6) 1 d D U P B 5
H5A_1 H 0.382424 0.601681 0.536642 0.089 Uiso 0.871(6) 1 calc R U P B 5
H5B_1 H 0.503968 0.581671 0.566017 0.089 Uiso 0.871(6) 1 calc R U P B 5
C6_1 C 0.4372(5) 0.60719(11) 0.6522(3) 0.0678(11) Uani 0.871(6) 1 d D U P B 5
H6A_1 H 0.400884 0.581512 0.664122 0.081 Uiso 0.871(6) 1 calc R U P B 5
H6B_1 H 0.510641 0.609649 0.687398 0.081 Uiso 0.871(6) 1 calc R U P B 5
C1_2 C 0.3084(3) 0.46509(10) 0.51840(18) 0.0621(8) Uani 0.891(3) 1 d D U P C 3
H1A_2 H 0.255802 0.444677 0.490194 0.075 Uiso 0.891(3) 1 calc R U P C 3
H1B_2 H 0.385311 0.453705 0.525464 0.075 Uiso 0.891(3) 1 calc R U P C 3
C2_2 C 0.2799(3) 0.47226(11) 0.59236(18) 0.0616(8) Uani 0.891(3) 1 d D U P C 3
H2A_2 H 0.338703 0.489670 0.622928 0.074 Uiso 0.891(3) 1 calc R U P C 3
H2B_2 H 0.279432 0.445638 0.618614 0.074 Uiso 0.891(3) 1 calc R U P C 3
C3_2 C 0.1672(3) 0.49277(11) 0.58702(19) 0.0615(8) Uani 0.891(3) 1 d D U P C 3
H3A_2 H 0.107251 0.473630 0.563151 0.074 Uiso 0.891(3) 1 calc R U P C 3
H3B_2 H 0.155740 0.498867 0.638351 0.074 Uiso 0.891(3) 1 calc R U P C 3
C4_2 C 0.1575(4) 0.53181(11) 0.5425(2) 0.0761(11) Uani 0.891(3) 1 d D U P C 3
H4A_2 H 0.207703 0.552813 0.570979 0.091 Uiso 0.891(3) 1 calc R U P C 3
H4B_2 H 0.079452 0.542153 0.534999 0.091 Uiso 0.891(3) 1 calc R U P C 3
C5_2 C 0.1887(5) 0.52535(16) 0.4661(3) 0.1106(17) Uani 0.891(3) 1 d D U P C 3
H5A_2 H 0.130343 0.508363 0.434069 0.133 Uiso 0.891(3) 1 calc R U P C 3
H5B_2 H 0.190953 0.552251 0.441042 0.133 Uiso 0.891(3) 1 calc R U P C 3
C6_2 C 0.3019(4) 0.50441(14) 0.4735(2) 0.0942(13) Uani 0.891(3) 1 d D U P C 3
H6A_2 H 0.315418 0.498179 0.422681 0.113 Uiso 0.891(3) 1 calc R U P C 3
H6B_2 H 0.361647 0.523360 0.498337 0.113 Uiso 0.891(3) 1 calc R U P C 3
C1_3 C 0.3580(16) 0.4926(8) 0.5247(12) 0.0621(8) Uani 0.109(3) 1 d D U P C 4
H1A_3 H 0.425357 0.474806 0.531721 0.075 Uiso 0.109(3) 1 calc R U P C 4
H1B_3 H 0.380140 0.520314 0.510499 0.075 Uiso 0.109(3) 1 calc R U P C 4
C2_3 C 0.3184(19) 0.4954(9) 0.5970(9) 0.0616(8) Uani 0.109(3) 1 d D U P C 4
H2A_3 H 0.376237 0.509307 0.635056 0.074 Uiso 0.109(3) 1 calc R U P C 4
H2B_3 H 0.307834 0.467344 0.615560 0.074 Uiso 0.109(3) 1 calc R U P C 4
C3_3 C 0.2076(19) 0.5191(9) 0.5876(12) 0.0615(8) Uani 0.109(3) 1 d D U P C 4
H3A_3 H 0.147273 0.500676 0.597307 0.074 Uiso 0.109(3) 1 calc R U P C 4
H3B_3 H 0.215574 0.542052 0.623973 0.074 Uiso 0.109(3) 1 calc R U P C 4
C4_3 C 0.177(3) 0.5357(8) 0.5073(15) 0.0761(11) Uani 0.109(3) 1 d D U P C 4
H4A_3 H 0.107010 0.551756 0.500922 0.091 Uiso 0.109(3) 1 calc R U P C 4
H4B_3 H 0.237788 0.554207 0.498118 0.091 Uiso 0.109(3) 1 calc R U P C 4
C5_3 C 0.163(2) 0.5010(11) 0.4511(13) 0.1106(17) Uani 0.109(3) 1 d D U P C 4
H5A_3 H 0.144903 0.512285 0.399467 0.133 Uiso 0.109(3) 1 calc R U P C 4
H5B_3 H 0.098943 0.483431 0.458139 0.133 Uiso 0.109(3) 1 calc R U P C 4
C6_3 C 0.269(2) 0.4755(9) 0.4615(12) 0.0942(13) Uani 0.109(3) 1 d D U P C 4
H6A_3 H 0.297515 0.475503 0.414192 0.113 Uiso 0.109(3) 1 calc R U P C 4
H6B_3 H 0.251854 0.446803 0.473151 0.113 Uiso 0.109(3) 1 calc R U P C 4
C1_4 C 0.419(2) 0.6425(6) 0.6858(10) 0.0562(8) Uani 0.129(6) 1 d D U P B 6
H1A_4 H 0.370565 0.638019 0.722598 0.067 Uiso 0.129(6) 1 calc R U P B 6
H1B_4 H 0.495741 0.649410 0.714017 0.067 Uiso 0.129(6) 1 calc R U P B 6
C2_4 C 0.374(2) 0.6776(6) 0.6340(11) 0.0508(8) Uani 0.129(6) 1 d D U P B 6
H2A_4 H 0.370046 0.702760 0.663963 0.061 Uiso 0.129(6) 1 calc R U P B 6
H2B_4 H 0.296797 0.670929 0.606825 0.061 Uiso 0.129(6) 1 calc R U P B 6
C3_4 C 0.449(3) 0.6853(6) 0.5777(15) 0.0502(9) Uani 0.129(6) 1 d D U P B 6
H3A_4 H 0.525382 0.692456 0.604504 0.060 Uiso 0.129(6) 1 calc R U P B 6
H3B_4 H 0.418568 0.708450 0.544333 0.060 Uiso 0.129(6) 1 calc R U P B 6
C4_4 C 0.452(2) 0.6463(6) 0.5308(11) 0.0638(10) Uani 0.129(6) 1 d D U P B 6
H4A_4 H 0.375413 0.639429 0.503134 0.077 Uiso 0.129(6) 1 calc R U P B 6
H4B_4 H 0.500323 0.650840 0.493745 0.077 Uiso 0.129(6) 1 calc R U P B 6
C5_4 C 0.499(2) 0.6113(6) 0.5835(14) 0.0738(12) Uani 0.129(6) 1 d D U P B 6
H5A_4 H 0.503309 0.586121 0.553839 0.089 Uiso 0.129(6) 1 calc R U P B 6
H5B_4 H 0.575418 0.618346 0.610712 0.089 Uiso 0.129(6) 1 calc R U P B 6
C6_4 C 0.424(4) 0.6035(6) 0.6398(17) 0.0678(11) Uani 0.129(6) 1 d D U P B 6
H6A_4 H 0.454341 0.580545 0.673448 0.081 Uiso 0.129(6) 1 calc R U P B 6
H6B_4 H 0.347244 0.596030 0.612928 0.081 Uiso 0.129(6) 1 calc R U P B 6

loop_
_atom_site_aniso_label
_atom_site_aniso_U_11
_atom_site_aniso_U_22
_atom_site_aniso_U_33
_atom_site_aniso_U_23
_atom_site_aniso_U_13
_atom_site_aniso_U_12
Ga1 0.0180(4) 0.0191(3) 0.0261(4) -0.0025(2) 0.0026(3) 0.0035(2)
Si1 0.0180(13) 0.0223(5) 0.0182(5) 0.0000(3) 0.0056(8) 0.0053(7)
Si1' 0.0180(4) 0.0191(3) 0.0261(4) -0.0025(2) 0.0026(3) 0.0035(2)
Ga1' 0.020(2) 0.0299(12) 0.0180(8) -0.0009(7) 0.0048(15) 0.0082(14)
Zn1 0.02368(12) 0.02437(12) 0.02417(12) -0.00242(8) 0.00553(9) 0.00342(8)
N1 0.0214(6) 0.0244(7) 0.0279(7) -0.0026(5) 0.0082(5) 0.0018(5)
N2 0.0244(7) 0.0227(6) 0.0247(7) -0.0004(5) 0.0064(5) 0.0036(5)
N3 0.0199(6) 0.0254(7) 0.0181(6) 0.0020(5) 0.0062(5) 0.0018(5)
N4 0.0212(6) 0.0250(7) 0.0204(6) -0.0017(5) 0.0066(5) 0.0029(5)
C1 0.0274(8) 0.0231(8) 0.0352(9) -0.0032(7) 0.0110(7) 0.0029(6)
C2 0.0325(9) 0.0275(8) 0.0292(9) -0.0063(7) 0.0087(7) 0.0032(7)
C3 0.0290(8) 0.0218(8) 0.0288(8) -0.0004(6) 0.0064(7) 0.0007(6)
C4 0.0333(10) 0.0441(11) 0.0391(10) -0.0126(8) 0.0178(8) 0.0017(8)
C5 0.0383(10) 0.0391(10) 0.0255(9) -0.0006(7) 0.0055(7) 0.0043(8)
C6 0.0204(7) 0.0266(8) 0.0294(8) -0.0050(6) 0.0097(6) 0.0014(6)
C7 0.0251(8) 0.0262(8) 0.0336(9) -0.0041(7) 0.0086(7) 0.0032(6)
C8 0.0248(8) 0.0359(10) 0.0351(9) -0.0011(7) 0.0052(7) 0.0040(7)
C9 0.0243(8) 0.0414(10) 0.0359(10) -0.0060(8) 0.0079(7) -0.0040(7)
C10 0.0275(8) 0.0338(9) 0.0354(9) -0.0039(7) 0.0131(7) -0.0056(7)
C11 0.0256(8) 0.0284(8) 0.0303(8) -0.0021(7) 0.0115(7) -0.0001(6)
C12 0.0267(9) 0.0245(8) 0.0515(12) 0.0013(8) 0.0021(8) 0.0041(7)
C13 0.0448(12) 0.0287(10) 0.0806(18) -0.0055(10) 0.0082(12) 0.0103(9)
C14 0.0456(12) 0.0417(12) 0.0587(14) 0.0130(10) 0.0147(11) -0.0030(9)
C15 0.0270(9) 0.0287(9) 0.0478(11) 0.0052(8) 0.0104(8) -0.0016(7)
C16 0.0680(16) 0.0478(13) 0.0415(12) 0.0082(10) 0.0146(11) 0.0103(11)
C17 0.0695(16) 0.0344(11) 0.0527(13) 0.0024(9) 0.0224(12) 0.0147(10)
C18 0.0250(8) 0.0266(8) 0.0228(7) 0.0014(6) 0.0053(6) 0.0061(6)
C19 0.0271(8) 0.0301(9) 0.0247(8) 0.0039(6) 0.0053(6) 0.0036(7)
C20 0.0260(9) 0.0412(10) 0.0372(10) 0.0058(8) 0.0099(7) 0.0039(7)
C21 0.0299(9) 0.0396(10) 0.0399(10) 0.0057(8) 0.0114(8) 0.0123(8)
C22 0.0340(9) 0.0294(9) 0.0371(10) 0.0034(7) 0.0103(8) 0.0099(7)
C23 0.0285(8) 0.0267(8) 0.0293(8) 0.0026(6) 0.0081(7) 0.0058(7)
C24 0.0274(8) 0.0290(9) 0.0327(9) 0.0015(7) 0.0031(7) -0.0008(7)
C25 0.0439(12) 0.0412(11) 0.0466(12) 0.0001(9) -0.0063(9) -0.0064(9)
C26 0.0406(10) 0.0325(10) 0.0419(11) 0.0080(8) 0.0122(8) -0.0002(8)
C27 0.0317(9) 0.0248(8) 0.0439(10) 0.0011(7) 0.0098(8) 0.0045(7)
C28 0.0475(12) 0.0339(10) 0.0478(12) 0.0016(9) 0.0194(10) -0.0018(9)
C29 0.0463(12) 0.0308(10) 0.0467(12) -0.0037(8) 0.0061(9) 0.0002(8)
C30 0.0247(8) 0.0213(7) 0.0243(8) 0.0003(6) 0.0068(6) 0.0031(6)
C31 0.0201(7) 0.0299(8) 0.0239(8) 0.0008(6) 0.0026(6) 0.0046(6)
C32 0.0225(8) 0.0278(8) 0.0213(8) 0.0005(6) 0.0028(6) 0.0012(6)
C33 0.0212(8) 0.0403(10) 0.0282(8) 0.0016(7) 0.0077(7) 0.0031(7)
C34 0.0323(10) 0.0631(14) 0.0245(9) -0.0081(8) 0.0008(7) 0.0120(9)
C35 0.0189(7) 0.0273(8) 0.0205(7) 0.0017(6) 0.0084(6) 0.0012(6)
C36 0.0208(7) 0.0283(8) 0.0220(7) 0.0016(6) 0.0078(6) 0.0021(6)
C37 0.0267(8) 0.0328(9) 0.0220(8) -0.0027(6) 0.0076(6) -0.0012(7)
C38 0.0248(8) 0.0384(9) 0.0202(7) 0.0037(7) 0.0067(6) -0.0024(7)
C39 0.0273(8) 0.0297(8) 0.0247(8) 0.0064(6) 0.0074(6) -0.0022(6)
C40 0.0217(7) 0.0278(8) 0.0222(8) 0.0011(6) 0.0064(6) -0.0011(6)
C41 0.0331(9) 0.0255(8) 0.0239(8) 0.0003(6) 0.0113(7) 0.0046(7)
C42 0.0511(12) 0.0347(10) 0.0373(10) 0.0027(8) 0.0226(9) 0.0153(9)
C43 0.0419(10) 0.0310(9) 0.0337(9) 0.0005(7) 0.0110(8) -0.0059(8)
C44 0.0384(10) 0.0259(8) 0.0239(8) 0.0019(6) 0.0041(7) 0.0006(7)
C45 0.0421(11) 0.0317(10) 0.0592(14) -0.0041(9) -0.0066(10) -0.0045(8)
C46 0.0496(12) 0.0309(9) 0.0328(10) 0.0010(7) 0.0072(8) 0.0082(8)
C47 0.0237(7) 0.0258(8) 0.0217(7) -0.0029(6) 0.0062(6) 0.0035(6)
C48 0.0302(8) 0.0271(8) 0.0289(8) -0.0038(7) 0.0122(7) 0.0004(7)
C49 0.0369(10) 0.0347(10) 0.0406(10) -0.0077(8) 0.0217(8) -0.0012(8)
C50 0.0388(10) 0.0345(10) 0.0428(11) -0.0099(8) 0.0193(9) 0.0052(8)
C51 0.0427(10) 0.0252(8) 0.0347(9) -0.0054(7) 0.0113(8) 0.0028(7)
C52 0.0304(8) 0.0274(8) 0.0233(8) -0.0023(6) 0.0060(7) -0.0001(7)
C53 0.0404(10) 0.0271(9) 0.0328(9) -0.0032(7) 0.0196(8) -0.0020(7)
C54 0.094(2) 0.0347(11) 0.0354(11) -0.0006(9) 0.0291(12) -0.0063(11)
C55 0.0373(10) 0.0345(10) 0.0609(13) -0.0112(9) 0.0254(10) -0.0084(8)
C56 0.0461(11) 0.0286(9) 0.0323(9) -0.0030(7) 0.0161(8) -0.0066(8)
C57 0.0449(12) 0.0557(14) 0.0560(14) -0.0029(11) 0.0148(11) -0.0184(10)
C58 0.0793(17) 0.0284(10) 0.0374(11) -0.0001(8) 0.0200(11) -0.0041(10)
C59 0.0315(9) 0.0260(8) 0.0398(10) -0.0018(7) 0.0039(8) -0.0020(7)
C60 0.0407(10) 0.0381(10) 0.0326(9) -0.0020(8) 0.0099(8) -0.0001(8)
C61 0.0313(9) 0.0276(8) 0.0240(8) -0.0018(6) 0.0045(7) 0.0008(7)
C62 0.0294(9) 0.0591(13) 0.0295(9) -0.0101(9) 0.0014(7) 0.0027(9)
C1_1 0.063(2) 0.0722(18) 0.0350(15) -0.0003(13) 0.0134(14) -0.0081(16)
C2_1 0.066(2) 0.0462(15) 0.0406(14) -0.0007(11) 0.0128(15) 0.0121(14)
C3_1 0.0643(19) 0.0454(13) 0.046(2) 0.0014(12) 0.0225(18) -0.0018(12)
C4_1 0.069(2) 0.0491(15) 0.085(2) -0.0141(15) 0.044(2) -0.0112(16)
C5_1 0.105(3) 0.0416(16) 0.087(2) -0.0183(15) 0.050(2) -0.0196(17)
C6_1 0.096(3) 0.0444(15) 0.062(2) 0.0027(14) 0.012(2) -0.0074(16)
C1_2 0.071(2) 0.0597(18) 0.0582(17) -0.0158(14) 0.0197(15) -0.0044(14)
C2_2 0.0606(19) 0.071(2) 0.0529(16) 0.0100(15) 0.0116(14) 0.0145(15)
C3_2 0.0569(17) 0.071(2) 0.0596(17) 0.0073(15) 0.0189(14) 0.0095(15)
C4_2 0.089(3) 0.0511(17) 0.082(3) 0.0042(17) 0.004(2) 0.0154(17)
C5_2 0.183(5) 0.076(3) 0.063(2) 0.027(2) 0.001(3) 0.021(3)
C6_2 0.140(4) 0.091(3) 0.063(2) 0.008(2) 0.047(2) -0.015(3)
C1_3 0.071(2) 0.0597(18) 0.0582(17) -0.0158(14) 0.0197(15) -0.0044(14)
C2_3 0.0606(19) 0.071(2) 0.0529(16) 0.0100(15) 0.0116(14) 0.0145(15)
C3_3 0.0569(17) 0.071(2) 0.0596(17) 0.0073(15) 0.0189(14) 0.0095(15)
C4_3 0.089(3) 0.0511(17) 0.082(3) 0.0042(17) 0.004(2) 0.0154(17)
C5_3 0.183(5) 0.076(3) 0.063(2) 0.027(2) 0.001(3) 0.021(3)
C6_3 0.140(4) 0.091(3) 0.063(2) 0.008(2) 0.047(2) -0.015(3)
C1_4 0.063(2) 0.0722(18) 0.0350(15) -0.0003(13) 0.0134(14) -0.0081(16)
C2_4 0.066(2) 0.0462(15) 0.0406(14) -0.0007(11) 0.0128(15) 0.0121(14)
C3_4 0.0643(19) 0.0454(13) 0.046(2) 0.0014(12) 0.0225(18) -0.0018(12)
C4_4 0.069(2) 0.0491(15) 0.085(2) -0.0141(15) 0.044(2) -0.0112(16)
C5_4 0.105(3) 0.0416(16) 0.087(2) -0.0183(15) 0.050(2) -0.0196(17)
C6_4 0.096(3) 0.0444(15) 0.062(2) 0.0027(14) 0.012(2) -0.0074(16)

loop_
_atom_type_symbol
_atom_type_description
_atom_type_scat_dispersion_real
_atom_type_scat_dispersion_imag
_atom_type_scat_source
C C 0.0181 0.0091 'International Tables Vol C Tables 4.2.6.8 and 6.1.1.4'
H H 0.0000 0.0000 'International Tables Vol C Tables 4.2.6.8 and 6.1.1.4'
Ga Ga -1.2846 0.7763 'International Tables Vol C Tables 4.2.6.8 and 6.1.1.4'
N N 0.0311 0.0180 'International Tables Vol C Tables 4.2.6.8 and 6.1.1.4'
Si Si 0.2541 0.3302 'International Tables Vol C Tables 4.2.6.8 and 6.1.1.4'
Zn Zn -1.5491 0.6778 'International Tables Vol C Tables 4.2.6.8 and 6.1.1.4'

loop_
_geom_angle_atom_site_label_1
_geom_angle_atom_site_label_2
_geom_angle_atom_site_label_3
_geom_angle
_geom_angle_site_symmetry_1
_geom_angle_site_symmetry_3
_geom_angle_publ_flag
C59 Ga1 N2 110.17(9) . . ?
C59 Ga1 N1 105.18(10) . . ?
N2 Ga1 N1 91.87(8) . . ?
C59 Ga1 Zn1 125.80(9) . . ?
N2 Ga1 Zn1 109.53(7) . . ?
N1 Ga1 Zn1 108.83(7) . . ?
N3 Si1 N4 100.6(2) . . ?
N3 Si1 C61 108.5(3) . . ?
N4 Si1 C61 104.3(3) . . ?
N3 Si1 Zn1 113.1(2) . . ?
N4 Si1 Zn1 112.3(2) . . ?
C61 Si1 Zn1 116.5(2) . . ?
C59 Si1' N1 108.2(6) . . ?
C59 Si1' N2 103.4(5) . . ?
N1 Si1' N2 87.7(5) . . ?
C59 Si1' Zn1 130.1(6) . . ?
N1 Si1' Zn1 113.0(5) . . ?
N2 Si1' Zn1 105.1(5) . . ?
C61 Ga1' N4 105.4(4) . . ?
C61 Ga1' N3 105.4(4) . . ?
N4 Ga1' N3 89.0(3) . . ?
C61 Ga1' Zn1 128.8(3) . . ?
N4 Ga1' Zn1 111.9(4) . . ?
N3 Ga1' Zn1 109.0(3) . . ?
Ga1' Zn1 Si1' 170.6(3) . . ?
Ga1 Zn1 Si1 178.14(13) . . ?
C1 N1 C6 117.00(14) . . ?
C1 N1 Si1' 121.3(4) . . ?
C6 N1 Si1' 121.0(3) . . ?
C1 N1 Ga1 117.48(12) . . ?
C6 N1 Ga1 125.34(11) . . ?
C3 N2 C18 118.70(14) . . ?
C3 N2 Ga1 118.30(12) . . ?
C18 N2 Ga1 121.76(11) . . ?
C3 N2 Si1' 116.8(4) . . ?
C18 N2 Si1' 123.3(4) . . ?
C30 N3 C35 118.09(13) . . ?
C30 N3 Si1 117.8(2) . . ?
C35 N3 Si1 122.9(2) . . ?
C30 N3 Ga1' 122.0(3) . . ?
C35 N3 Ga1' 118.4(3) . . ?
C32 N4 C47 119.17(13) . . ?
C32 N4 Si1 115.86(18) . . ?
C47 N4 Si1 124.91(18) . . ?
C32 N4 Ga1' 122.2(2) . . ?
C47 N4 Ga1' 118.2(2) . . ?
N1 C1 C2 122.97(16) . . ?
N1 C1 C4 119.71(17) . . ?
C2 C1 C4 117.32(17) . . ?
C1 C2 C3 128.04(16) . . ?
N2 C3 C2 122.29(16) . . ?
N2 C3 C5 120.30(16) . . ?
C2 C3 C5 117.40(16) . . ?
C7 C6 C11 120.60(16) . . ?
C7 C6 N1 120.38(15) . . ?
C11 C6 N1 118.96(15) . . ?
C8 C7 C6 118.26(17) . . ?
C8 C7 C12 118.87(16) . . ?
C6 C7 C12 122.86(16) . . ?
C9 C8 C7 121.37(18) . . ?
C10 C9 C8 119.60(17) . . ?
C9 C10 C11 121.28(17) . . ?
C10 C11 C6 118.72(17) . . ?
C10 C11 C15 118.93(16) . . ?
C6 C11 C15 122.35(16) . . ?
C7 C12 C13 111.79(17) . . ?
C7 C12 C14 110.04(17) . . ?
C13 C12 C14 110.69(19) . . ?
C17 C15 C11 110.72(18) . . ?
C17 C15 C16 109.69(18) . . ?
C11 C15 C16 112.86(17) . . ?
C19 C18 C23 120.85(15) . . ?
C19 C18 N2 120.54(15) . . ?
C23 C18 N2 118.59(15) . . ?
C18 C19 C20 118.56(17) . . ?
C18 C19 C24 122.65(15) . . ?
C20 C19 C24 118.71(16) . . ?
C21 C20 C19 121.01(18) . . ?
C22 C21 C20 119.85(17) . . ?
C21 C22 C23 121.32(17) . . ?
C22 C23 C18 118.36(17) . . ?
C22 C23 C27 120.29(16) . . ?
C18 C23 C27 121.32(15) . . ?
C19 C24 C26 109.30(15) . . ?
C19 C24 C25 112.67(16) . . ?
C26 C24 C25 110.53(17) . . ?
C23 C27 C28 111.86(17) . . ?
C23 C27 C29 112.74(16) . . ?
C28 C27 C29 110.08(17) . . ?
N3 C30 C33 121.86(15) . . ?
N3 C30 C31 119.07(14) . . ?
C33 C30 C31 119.07(15) . . ?
C32 C31 C30 128.11(15) . . ?
C31 C32 N4 121.21(15) . . ?
C31 C32 C34 120.17(16) . . ?
N4 C32 C34 118.58(15) . . ?
C36 C35 C40 120.34(15) . . ?
C36 C35 N3 120.51(14) . . ?
C40 C35 N3 119.15(14) . . ?
C37 C36 C35 118.82(15) . . ?
C37 C36 C41 118.15(15) . . ?
C35 C36 C41 123.03(15) . . ?
C38 C37 C36 121.05(16) . . ?
C39 C38 C37 119.67(16) . . ?
C38 C39 C40 121.56(16) . . ?
C39 C40 C35 118.56(15) . . ?
C39 C40 C44 119.59(15) . . ?
C35 C40 C44 121.84(15) . . ?
C36 C41 C42 111.69(14) . . ?
C36 C41 C43 110.39(15) . . ?
C42 C41 C43 110.79(16) . . ?
C40 C44 C45 110.64(16) . . ?
C40 C44 C46 112.51(15) . . ?
C45 C44 C46 110.21(16) . . ?
C48 C47 C52 120.74(15) . . ?
C48 C47 N4 119.90(15) . . ?
C52 C47 N4 119.35(15) . . ?
C49 C48 C47 118.59(16) . . ?
C49 C48 C53 119.01(16) . . ?
C47 C48 C53 122.40(15) . . ?
C50 C49 C48 121.09(17) . . ?
C49 C50 C51 119.73(17) . . ?
C50 C51 C52 121.46(17) . . ?
C51 C52 C47 118.33(16) . . ?
C51 C52 C56 119.10(16) . . ?
C47 C52 C56 122.57(15) . . ?
C48 C53 C55 110.58(16) . . ?
C48 C53 C54 111.68(16) . . ?
C55 C53 C54 111.33(18) . . ?
C52 C56 C58 111.23(18) . . ?
C52 C56 C57 110.95(17) . . ?
C58 C56 C57 109.77(18) . . ?
C60 C59 Si1' 120.3(4) . . ?
C60 C59 Ga1 116.38(14) . . ?
C62 C61 Ga1' 114.7(3) . . ?
C62 C61 Si1 117.0(2) . . ?
C6_1 C1_1 C2_1 110.4(3) . . ?
C3_1 C2_1 C1_1 110.4(3) . . ?
C4_1 C3_1 C2_1 109.7(3) . . ?
C3_1 C4_1 C5_1 110.7(3) . . ?
C6_1 C5_1 C4_1 109.7(3) . . ?
C1_1 C6_1 C5_1 110.4(4) . . ?
C2_2 C1_2 C6_2 111.2(3) . . ?
C1_2 C2_2 C3_2 112.9(3) . . ?
C4_2 C3_2 C2_2 112.4(3) . . ?
C3_2 C4_2 C5_2 111.5(3) . . ?
C6_2 C5_2 C4_2 111.7(3) . . ?
C1_2 C6_2 C5_2 112.1(3) . . ?
C2_3 C1_3 C6_3 112.3(12) . . ?
C1_3 C2_3 C3_3 111.4(10) . . ?
C4_3 C3_3 C2_3 108.7(11) . . ?
C5_3 C4_3 C3_3 110.7(13) . . ?
C4_3 C5_3 C6_3 110.1(11) . . ?
C5_3 C6_3 C1_3 110.7(11) . . ?
C2_4 C1_4 C6_4 109.6(13) . . ?
C1_4 C2_4 C3_4 110.5(13) . . ?
C2_4 C3_4 C4_4 109.0(13) . . ?
C5_4 C4_4 C3_4 108.6(13) . . ?
C6_4 C5_4 C4_4 110.5(13) . . ?
C5_4 C6_4 C1_4 108.7(14) . . ?

loop_
_geom_bond_atom_site_label_1
_geom_bond_atom_site_label_2
_geom_bond_distance
_geom_bond_site_symmetry_2
_geom_bond_publ_flag
Ga1 C59 1.966(2) . ?
Ga1 N2 1.9830(17) . ?
Ga1 N1 2.008(2) . ?
Ga1 Zn1 2.4749(15) . ?
Si1 N3 1.780(5) . ?
Si1 N4 1.791(6) . ?
Si1 C61 1.936(5) . ?
Si1 Zn1 2.489(5) . ?
Si1' C59 1.944(13) . ?
Si1' N1 1.954(13) . ?
Si1' N2 2.177(10) . ?
Si1' Zn1 2.419(13) . ?
Ga1' C61 1.786(8) . ?
Ga1' N4 1.915(8) . ?
Ga1' N3 2.004(7) . ?
Ga1' Zn1 2.389(8) . ?
N1 C1 1.340(2) . ?
N1 C6 1.448(2) . ?
N2 C3 1.343(2) . ?
N2 C18 1.444(2) . ?
N3 C30 1.389(2) . ?
N3 C35 1.442(2) . ?
N4 C32 1.387(2) . ?
N4 C47 1.443(2) . ?
C1 C2 1.400(3) . ?
C1 C4 1.503(2) . ?
C2 C3 1.407(2) . ?
C3 C5 1.492(2) . ?
C6 C7 1.406(2) . ?
C6 C11 1.408(2) . ?
C7 C8 1.398(3) . ?
C7 C12 1.521(3) . ?
C8 C9 1.384(3) . ?
C9 C10 1.379(3) . ?
C10 C11 1.392(3) . ?
C11 C15 1.522(3) . ?
C12 C13 1.530(3) . ?
C12 C14 1.532(3) . ?
C15 C17 1.520(3) . ?
C15 C16 1.530(3) . ?
C18 C19 1.400(2) . ?
C18 C23 1.410(2) . ?
C19 C20 1.401(2) . ?
C19 C24 1.522(3) . ?
C20 C21 1.381(3) . ?
C21 C22 1.381(3) . ?
C22 C23 1.394(2) . ?
C23 C27 1.513(3) . ?
C24 C26 1.529(3) . ?
C24 C25 1.531(3) . ?
C27 C28 1.521(3) . ?
C27 C29 1.531(3) . ?
C30 C33 1.407(2) . ?
C30 C31 1.432(2) . ?
C31 C32 1.379(2) . ?
C32 C34 1.477(2) . ?
C35 C36 1.407(2) . ?
C35 C40 1.410(2) . ?
C36 C37 1.401(2) . ?
C36 C41 1.518(2) . ?
C37 C38 1.382(3) . ?
C38 C39 1.381(3) . ?
C39 C40 1.396(2) . ?
C40 C44 1.522(2) . ?
C41 C42 1.531(2) . ?
C41 C43 1.532(3) . ?
C44 C45 1.528(3) . ?
C44 C46 1.529(3) . ?
C47 C48 1.406(2) . ?
C47 C52 1.407(2) . ?
C48 C49 1.398(2) . ?
C48 C53 1.517(2) . ?
C49 C50 1.379(3) . ?
C50 C51 1.383(3) . ?
C51 C52 1.394(2) . ?
C52 C56 1.519(3) . ?
C53 C55 1.526(3) . ?
C53 C54 1.534(3) . ?
C56 C58 1.532(3) . ?
C56 C57 1.536(3) . ?
C59 C60 1.531(3) . ?
C61 C62 1.528(2) . ?
C1_1 C6_1 1.514(6) . ?
C1_1 C2_1 1.535(4) . ?
C2_1 C3_1 1.531(4) . ?
C3_1 C4_1 1.526(5) . ?
C4_1 C5_1 1.526(4) . ?
C5_1 C6_1 1.521(5) . ?
C1_2 C2_2 1.472(4) . ?
C1_2 C6_2 1.512(5) . ?
C2_2 C3_2 1.509(4) . ?
C3_2 C4_2 1.499(5) . ?
C4_2 C5_2 1.525(6) . ?
C5_2 C6_2 1.516(6) . ?
C1_3 C2_3 1.491(13) . ?
C1_3 C6_3 1.516(13) . ?
C2_3 C3_3 1.532(13) . ?
C3_3 C4_3 1.528(14) . ?
C4_3 C5_3 1.508(14) . ?
C5_3 C6_3 1.515(13) . ?
C1_4 C2_4 1.512(13) . ?
C1_4 C6_4 1.528(14) . ?
C2_4 C3_4 1.520(14) . ?
C3_4 C4_4 1.532(14) . ?
C4_4 C5_4 1.522(14) . ?
C5_4 C6_4 1.521(14) . ?
